data_2014228
loop_
_publ_author_name
'Low, John N.'
'Cobo, Justo'
'Insuasty, Braulio'
'Orozco, Fabi\'an'
'Glidewell, Christopher'

_publ_section_title
;<i>rac</i>-3-(5-Amino-3-methyl-1-phenyl-1<i>H</i>-pyrazol-4-yl)-2-phenylthiazolidin-4-one:
 sheets built from N---H&#x00B7;&#x00B7;&#x00B7;N and
 C---H&#x00B7;&#x00B7;&#x00B7;\p(arene) hydrogen bonds
;
_journal_issue 7
_journal_name_full 'Acta Crystallographica Section C'
_journal_page_first o486
_journal_page_last o488
_journal_paper_doi 10.1107/S0108270104011540
_journal_volume 60
_journal_year 2004
_chemical_formula_iupac 'C19 H18 N4 O S'
_chemical_formula_moiety 'C19 H18 N4 O S'
_chemical_formula_sum 'C19 H18 N4 O S'
_chemical_formula_weight 350.44
_chemical_name_systematic
;
rac-3-(5-Amino-3-methyl-1-phenyl-1H-pyrazol-4-yl)-2-phenyl-thiazolidin-4-one
;
_space_group_IT_number 2
_symmetry_cell_setting triclinic
_symmetry_space_group_name_Hall '-P 1'
_symmetry_space_group_name_H-M 'P -1'
_atom_sites_solution_hydrogens geom
_atom_sites_solution_primary direct
_atom_sites_solution_secondary difmap
_cell_angle_alpha 79.993(2)
_cell_angle_beta 83.3490(14)
_cell_angle_gamma 89.852(2)
_cell_formula_units_Z 4
_cell_length_a 10.7937(4)
_cell_length_b 11.3989(2)
_cell_length_c 14.2448(5)
_cell_measurement_reflns_used 7923
_cell_measurement_temperature 120(2)
_cell_measurement_theta_max 27.63
_cell_measurement_theta_min 2.94
_cell_volume 1714.07(9)
_computing_cell_refinement 'DENZO-SMN (Otwinowski & Minor, 1997)'
_computing_data_collection 'KappaCCD Server Software (Nonius, 1997)'
_computing_data_reduction DENZO-SMN
_computing_molecular_graphics 'PLATON (Spek, 2003)'
_computing_publication_material 'SHELXL97 and  PRPKAPPA (Ferguson, 1999)'
_computing_structure_refinement 'OSCAIL and SHELXL97 (Sheldrick, 1997)'
_computing_structure_solution 'OSCAIL (McArdle, 2003) and SHELXS97 (Sheldrick, 1997)'
_diffrn_ambient_temperature 120(2)
_diffrn_measured_fraction_theta_full 0.992
_diffrn_measured_fraction_theta_max 0.992
_diffrn_measurement_device_type 'Nonius KappaCCD area-detector'
_diffrn_measurement_method '\f scans, and \w scans with \k offsets'
_diffrn_radiation_monochromator graphite
_diffrn_radiation_source 'rotating anode'
_diffrn_radiation_type 'Mo K\a'
_diffrn_radiation_wavelength 0.71073
_diffrn_reflns_av_R_equivalents 0.1540
_diffrn_reflns_av_sigmaI/netI 0.0953
_diffrn_reflns_limit_h_max 14
_diffrn_reflns_limit_h_min -14
_diffrn_reflns_limit_k_max 14
_diffrn_reflns_limit_k_min -14
_diffrn_reflns_limit_l_max 18
_diffrn_reflns_limit_l_min -18
_diffrn_reflns_number 7923
_diffrn_reflns_theta_full 27.63
_diffrn_reflns_theta_max 27.63
_diffrn_reflns_theta_min 2.94
_diffrn_standards_decay_% negligible
_exptl_absorpt_coefficient_mu 0.204
_exptl_absorpt_correction_T_max 0.990
_exptl_absorpt_correction_T_min 0.945
_exptl_absorpt_correction_type multi-scan
_exptl_absorpt_process_details '(SORTAV; Blessing, 1995, 1997)'
_exptl_crystal_colour colourless
_exptl_crystal_density_diffrn 1.358
_exptl_crystal_density_meas ?
_exptl_crystal_density_method 'not measured'
_exptl_crystal_description plate
_exptl_crystal_F_000 736
_exptl_crystal_size_max 0.18
_exptl_crystal_size_mid 0.10
_exptl_crystal_size_min 0.05
_refine_diff_density_max 0.455
_refine_diff_density_min -0.630
_refine_ls_extinction_method none
_refine_ls_goodness_of_fit_ref 1.034
_refine_ls_hydrogen_treatment constr
_refine_ls_matrix_type full
_refine_ls_number_parameters 453
_refine_ls_number_reflns 7923
_refine_ls_number_restraints 0
_refine_ls_restrained_S_all 1.034
_refine_ls_R_factor_all 0.0918
_refine_ls_R_factor_gt 0.0650
_refine_ls_shift/su_max 0.000
_refine_ls_shift/su_mean 0.000
_refine_ls_structure_factor_coef Fsqd
_refine_ls_weighting_details 'w = 1/[\s^2^(Fo^2^)+(0.0822P)^2^+0.9869P] where P=(Fo^2^+2Fc^2^)/3'
_refine_ls_weighting_scheme calc
_refine_ls_wR_factor_gt 0.1655
_refine_ls_wR_factor_ref 0.1836
_reflns_number_gt 5732
_reflns_number_total 7923
_reflns_threshold_expression I>2\s(I)
_cod_data_source_file sk1731.cif
_cod_data_source_block I
_cod_depositor_comments
;
The following automatic conversions were performed:

'_exptl_crystal_density_meas' value 'not measured' was changed to '?'
- the value is perceived as not measured.

Automatic conversion script
Id: cif_fix_values 3008 2015-01-20 13:52:24Z robertas 
;
_cod_database_code 2014228
_cod_database_fobs_code 2014228

loop_
_symmetry_equiv_pos_as_xyz
'x, y, z'
'-x, -y, -z'

loop_
_atom_site_label
_atom_site_fract_x
_atom_site_fract_y
_atom_site_fract_z
_atom_site_U_iso_or_equiv
_atom_site_adp_type
_atom_site_calc_flag
_atom_site_refinement_flags
_atom_site_occupancy
_atom_site_disorder_assembly
_atom_site_disorder_group
_atom_site_type_symbol
N11 0.85511(18) 0.79824(17) 0.22013(14) 0.0185(4) Uani d . 1 . . N
C111 0.8604(2) 0.8800(2) 0.28480(17) 0.0196(5) Uani d . 1 . . C
C112 0.8536(3) 0.8364(2) 0.38289(19) 0.0275(6) Uani d . 1 . . C
C113 0.8631(3) 0.9152(3) 0.4453(2) 0.0347(7) Uani d . 1 . . C
C114 0.8805(3) 1.0359(3) 0.4102(2) 0.0337(7) Uani d . 1 . . C
C115 0.8866(3) 1.0781(2) 0.3125(2) 0.0305(6) Uani d . 1 . . C
C116 0.8757(2) 1.0001(2) 0.24911(19) 0.0228(5) Uani d . 1 . . C
N12 0.95853(18) 0.78939(18) 0.15424(14) 0.0198(4) Uani d . 1 . . N
C13 0.9313(2) 0.6970(2) 0.11393(17) 0.0196(5) Uani d . 1 . . C
C131 1.0205(3) 0.6601(3) 0.0366(2) 0.0302(6) Uani d . 1 . . C
C14 0.8142(2) 0.6467(2) 0.15270(17) 0.0171(5) Uani d . 1 . . C
S11 0.69650(6) 0.31661(6) 0.15698(5) 0.02537(17) Uani d . 1 . . S
C12 0.7213(2) 0.4446(2) 0.21477(17) 0.0204(5) Uani d . 1 . . C
C121 0.8213(2) 0.4181(2) 0.28088(18) 0.0230(5) Uani d . 1 . . C
C122 0.7904(3) 0.4077(3) 0.3795(2) 0.0393(7) Uani d . 1 . . C
C123 0.8823(4) 0.3820(3) 0.4408(3) 0.0567(10) Uani d . 1 . . C
C124 1.0028(4) 0.3672(3) 0.4042(3) 0.0551(11) Uani d . 1 . . C
C125 1.0342(3) 0.3755(3) 0.3057(3) 0.0430(8) Uani d . 1 . . C
C126 0.9437(3) 0.4011(2) 0.2449(2) 0.0310(6) Uani d . 1 . . C
N13 0.75797(19) 0.54165(18) 0.13443(14) 0.0190(4) Uani d . 1 . . N
C141 0.7223(2) 0.5319(2) 0.04727(18) 0.0224(5) Uani d . 1 . . C
O14 0.73897(19) 0.60938(17) -0.02410(13) 0.0311(4) Uani d . 1 . . O
C151 0.6592(3) 0.4129(2) 0.05056(19) 0.0260(6) Uani d . 1 . . C
C15 0.7672(2) 0.7136(2) 0.22053(17) 0.0185(5) Uani d . 1 . . C
N15 0.65687(19) 0.70138(19) 0.28103(14) 0.0214(4) Uani d . 1 . . N
N21 0.35762(19) 0.60474(18) 0.21808(14) 0.0195(4) Uani d . 1 . . N
C211 0.3629(2) 0.4962(2) 0.28478(18) 0.0211(5) Uani d . 1 . . C
C212 0.3645(3) 0.5013(3) 0.38099(19) 0.0307(6) Uani d . 1 . . C
C213 0.3727(3) 0.3963(3) 0.4460(2) 0.0431(8) Uani d . 1 . . C
C214 0.3814(3) 0.2894(3) 0.4132(2) 0.0443(8) Uani d . 1 . . C
C215 0.3808(3) 0.2851(3) 0.3175(2) 0.0403(8) Uani d . 1 . . C
C216 0.3710(3) 0.3895(2) 0.2517(2) 0.0284(6) Uani d . 1 . . C
N22 0.46191(19) 0.64247(18) 0.15401(14) 0.0209(4) Uani d . 1 . . N
C23 0.4336(2) 0.7510(2) 0.11225(17) 0.0207(5) Uani d . 1 . . C
C231 0.5229(3) 0.8226(3) 0.0369(2) 0.0319(6) Uani d . 1 . . C
C24 0.3137(2) 0.7832(2) 0.14798(17) 0.0183(5) Uani d . 1 . . C
S21 0.19369(6) 1.11124(6) 0.15142(5) 0.02540(18) Uani d . 1 . . S
C22 0.2224(2) 0.9589(2) 0.20869(17) 0.0209(5) Uani d . 1 . . C
C221 0.3273(2) 0.9564(2) 0.27099(17) 0.0207(5) Uani d . 1 . . C
C222 0.3079(3) 0.9035(3) 0.36676(18) 0.0303(6) Uani d . 1 . . C
C223 0.4051(3) 0.9002(3) 0.4239(2) 0.0401(8) Uani d . 1 . . C
C224 0.5200(3) 0.9498(3) 0.3846(2) 0.0367(7) Uani d . 1 . . C
C225 0.5400(3) 1.0021(2) 0.2887(2) 0.0298(6) Uani d . 1 . . C
C226 0.4437(2) 1.0053(2) 0.23233(19) 0.0254(6) Uani d . 1 . . C
N23 0.25669(19) 0.89500(17) 0.12829(14) 0.0203(4) Uani d . 1 . . N
C241 0.2220(2) 0.9432(2) 0.04141(18) 0.0252(6) Uani d . 1 . . C
O24 0.2395(2) 0.89702(17) -0.03008(13) 0.0334(5) Uani d . 1 . . O
C251 0.1597(3) 1.0617(2) 0.04410(19) 0.0277(6) Uani d . 1 . . C
C25 0.2672(2) 0.6865(2) 0.21657(17) 0.0187(5) Uani d . 1 . . C
N25 0.15642(19) 0.67233(19) 0.27590(15) 0.0238(5) Uani d . 1 . . N
H112 0.8427 0.7534 0.4066 0.033 Uiso calc R 1 . . H
H113 0.8576 0.8865 0.5124 0.042 Uiso calc R 1 . . H
H114 0.8883 1.0898 0.4532 0.040 Uiso calc R 1 . . H
H115 0.8984 1.1610 0.2887 0.037 Uiso calc R 1 . . H
H116 0.8786 1.0289 0.1822 0.027 Uiso calc R 1 . . H
H13A 1.0937 0.7136 0.0234 0.045 Uiso calc R 1 . . H
H13B 0.9796 0.6642 -0.0218 0.045 Uiso calc R 1 . . H
H13C 1.0467 0.5782 0.0575 0.045 Uiso calc R 1 . . H
H12 0.6417 0.4643 0.2517 0.025 Uiso calc R 1 . . H
H122 0.7067 0.4181 0.4051 0.047 Uiso calc R 1 . . H
H123 0.8611 0.3749 0.5082 0.068 Uiso calc R 1 . . H
H124 1.0654 0.3511 0.4461 0.066 Uiso calc R 1 . . H
H125 1.1178 0.3637 0.2805 0.052 Uiso calc R 1 . . H
H126 0.9653 0.4071 0.1776 0.037 Uiso calc R 1 . . H
H15C 0.6898 0.3790 -0.0071 0.031 Uiso calc R 1 . . H
H15D 0.5678 0.4222 0.0526 0.031 Uiso calc R 1 . . H
H15A 0.5958 0.6828 0.2501 0.026 Uiso d R 1 . . H
H15B 0.6302 0.7632 0.3064 0.026 Uiso d R 1 . . H
H212 0.3600 0.5758 0.4024 0.037 Uiso calc R 1 . . H
H213 0.3724 0.3982 0.5124 0.052 Uiso calc R 1 . . H
H214 0.3879 0.2177 0.4575 0.053 Uiso calc R 1 . . H
H215 0.3870 0.2106 0.2962 0.048 Uiso calc R 1 . . H
H216 0.3700 0.3871 0.1855 0.034 Uiso calc R 1 . . H
H23A 0.5959 0.7747 0.0225 0.048 Uiso calc R 1 . . H
H23B 0.5493 0.8938 0.0598 0.048 Uiso calc R 1 . . H
H23C 0.4823 0.8466 -0.0214 0.048 Uiso calc R 1 . . H
H22 0.1447 0.9228 0.2481 0.025 Uiso calc R 1 . . H
H222 0.2287 0.8694 0.3936 0.036 Uiso calc R 1 . . H
H223 0.3921 0.8638 0.4896 0.048 Uiso calc R 1 . . H
H224 0.5858 0.9481 0.4236 0.044 Uiso calc R 1 . . H
H225 0.6195 1.0355 0.2618 0.036 Uiso calc R 1 . . H
H226 0.4572 1.0413 0.1666 0.030 Uiso calc R 1 . . H
H25C 0.0684 1.0527 0.0445 0.033 Uiso calc R 1 . . H
H25D 0.1921 1.1204 -0.0131 0.033 Uiso calc R 1 . . H
H25A 0.0959 0.7129 0.2498 0.029 Uiso d R 1 . . H
H25B 0.1307 0.5991 0.3005 0.029 Uiso d R 1 . . H

loop_
_atom_site_aniso_label
_atom_site_aniso_U_11
_atom_site_aniso_U_22
_atom_site_aniso_U_33
_atom_site_aniso_U_12
_atom_site_aniso_U_13
_atom_site_aniso_U_23
N11 0.0176(10) 0.0172(10) 0.0205(10) -0.0003(8) -0.0005(8) -0.0039(8)
C111 0.0149(12) 0.0223(12) 0.0225(12) 0.0007(9) -0.0035(9) -0.0056(10)
C112 0.0318(15) 0.0236(13) 0.0274(14) -0.0046(11) -0.0087(11) -0.0017(11)
C113 0.0401(17) 0.0415(17) 0.0236(14) -0.0068(13) -0.0041(12) -0.0085(12)
C114 0.0332(16) 0.0344(16) 0.0370(16) -0.0059(13) -0.0003(13) -0.0180(13)
C115 0.0300(15) 0.0218(14) 0.0399(16) -0.0046(11) -0.0005(12) -0.0079(12)
C116 0.0195(13) 0.0216(13) 0.0264(13) -0.0019(10) -0.0005(10) -0.0032(10)
N12 0.0164(10) 0.0220(11) 0.0200(10) 0.0007(8) 0.0003(8) -0.0023(8)
C13 0.0208(12) 0.0176(12) 0.0197(12) 0.0032(9) -0.0023(10) -0.0016(9)
C131 0.0266(14) 0.0278(14) 0.0348(15) -0.0023(11) 0.0078(12) -0.0093(12)
C14 0.0162(11) 0.0161(11) 0.0195(11) 0.0016(9) -0.0043(9) -0.0031(9)
S11 0.0275(4) 0.0201(3) 0.0296(4) -0.0031(3) -0.0046(3) -0.0065(3)
C12 0.0208(12) 0.0190(12) 0.0204(12) -0.0007(10) 0.0011(10) -0.0025(9)
C121 0.0289(14) 0.0156(12) 0.0249(13) -0.0014(10) -0.0056(11) -0.0026(10)
C122 0.055(2) 0.0350(17) 0.0283(15) 0.0055(14) -0.0086(14) -0.0050(12)
C123 0.085(3) 0.052(2) 0.0357(18) 0.002(2) -0.029(2) -0.0012(16)
C124 0.070(3) 0.0323(18) 0.068(3) -0.0026(17) -0.050(2) 0.0030(16)
C125 0.0321(17) 0.0238(15) 0.073(2) -0.0030(12) -0.0221(16) 0.0022(15)
C126 0.0293(15) 0.0206(13) 0.0419(16) -0.0032(11) -0.0067(12) 0.0001(11)
N13 0.0217(11) 0.0180(10) 0.0178(10) 0.0003(8) -0.0023(8) -0.0041(8)
C141 0.0214(13) 0.0246(13) 0.0222(13) 0.0036(10) -0.0034(10) -0.0063(10)
O14 0.0417(12) 0.0292(10) 0.0228(9) 0.0017(9) -0.0083(8) -0.0033(8)
C151 0.0251(14) 0.0289(14) 0.0269(13) 0.0005(11) -0.0067(11) -0.0104(11)
C15 0.0155(11) 0.0209(12) 0.0191(11) 0.0007(9) -0.0043(9) -0.0023(9)
N15 0.0190(11) 0.0240(11) 0.0227(10) -0.0004(8) -0.0005(8) -0.0092(8)
N21 0.0168(10) 0.0188(10) 0.0211(10) 0.0010(8) -0.0006(8) 0.0005(8)
C211 0.0177(12) 0.0180(12) 0.0253(13) 0.0004(9) -0.0016(10) 0.0016(10)
C212 0.0356(16) 0.0287(15) 0.0263(14) 0.0005(12) -0.0065(12) 0.0013(11)
C213 0.049(2) 0.0452(19) 0.0296(16) 0.0060(15) -0.0076(14) 0.0109(14)
C214 0.0395(18) 0.0333(17) 0.050(2) 0.0082(14) -0.0018(15) 0.0176(14)
C215 0.0339(17) 0.0204(14) 0.060(2) 0.0030(12) 0.0092(15) 0.0008(13)
C216 0.0256(14) 0.0230(14) 0.0350(15) 0.0005(11) 0.0045(12) -0.0054(11)
N22 0.0165(10) 0.0232(11) 0.0215(10) -0.0014(8) 0.0014(8) -0.0022(8)
C23 0.0227(13) 0.0210(13) 0.0183(12) -0.0032(10) -0.0035(10) -0.0020(9)
C231 0.0284(15) 0.0287(15) 0.0326(15) 0.0004(12) 0.0076(12) 0.0042(12)
C24 0.0206(12) 0.0161(11) 0.0180(11) -0.0010(9) -0.0047(9) -0.0006(9)
S21 0.0251(4) 0.0200(3) 0.0306(4) 0.0028(3) -0.0061(3) -0.0013(3)
C22 0.0192(12) 0.0198(12) 0.0224(12) 0.0016(10) 0.0002(10) -0.0016(10)
C221 0.0242(13) 0.0178(12) 0.0208(12) 0.0034(10) -0.0029(10) -0.0053(9)
C222 0.0354(16) 0.0360(16) 0.0195(13) -0.0008(12) -0.0023(11) -0.0050(11)
C223 0.055(2) 0.0411(18) 0.0273(15) 0.0046(15) -0.0163(14) -0.0060(13)
C224 0.0421(18) 0.0310(16) 0.0435(17) 0.0071(13) -0.0230(14) -0.0128(13)
C225 0.0208(13) 0.0246(14) 0.0464(17) 0.0017(11) -0.0083(12) -0.0101(12)
C226 0.0231(13) 0.0244(13) 0.0278(14) 0.0020(10) -0.0036(11) -0.0018(10)
N23 0.0243(11) 0.0165(10) 0.0197(10) -0.0008(8) -0.0054(8) -0.0003(8)
C241 0.0268(14) 0.0244(13) 0.0228(13) -0.0052(11) -0.0075(11) 0.0031(10)
O24 0.0496(13) 0.0284(11) 0.0227(10) 0.0004(9) -0.0117(9) -0.0009(8)
C251 0.0274(14) 0.0245(14) 0.0310(14) 0.0018(11) -0.0116(11) 0.0013(11)
C25 0.0176(12) 0.0188(12) 0.0196(12) -0.0020(9) -0.0050(9) -0.0010(9)
N25 0.0190(11) 0.0205(11) 0.0284(11) 0.0004(8) -0.0012(9) 0.0042(9)

loop_
_atom_type_symbol
_atom_type_description
_atom_type_scat_dispersion_real
_atom_type_scat_dispersion_imag
_atom_type_scat_source
C C 0.0033 0.0016 'International Tables Vol C Tables 4.2.6.8 and 6.1.1.4'
H H 0.0000 0.0000 'International Tables Vol C Tables 4.2.6.8 and 6.1.1.4'
N N 0.0061 0.0033 'International Tables Vol C Tables 4.2.6.8 and 6.1.1.4'
O O 0.0106 0.0060 'International Tables Vol C Tables 4.2.6.8 and 6.1.1.4'
S S 0.1246 0.1234 'International Tables Vol C Tables 4.2.6.8 and 6.1.1.4'

loop_
_geom_angle_atom_site_label_1
_geom_angle_atom_site_label_2
_geom_angle_atom_site_label_3
_geom_angle
_geom_angle_publ_flag
C15 N11 N12 112.16(19) no
C15 N11 C111 128.6(2) no
N12 N11 C111 118.62(19) no
C116 C111 C112 121.3(2) no
C116 C111 N11 119.5(2) no
C112 C111 N11 119.2(2) no
C113 C112 C111 119.2(3) no
C113 C112 H112 120.4 no
C111 C112 H112 120.4 no
C112 C113 C114 120.1(3) no
C112 C113 H113 120.0 no
C114 C113 H113 120.0 no
C115 C114 C113 120.1(3) no
C115 C114 H114 120.0 no
C113 C114 H114 120.0 no
C114 C115 C116 120.4(3) no
C114 C115 H115 119.8 no
C116 C115 H115 119.8 no
C111 C116 C115 119.0(2) no
C111 C116 H116 120.5 no
C115 C116 H116 120.5 no
C13 N12 N11 104.19(19) no
N12 C13 C14 111.5(2) no
N12 C13 C131 120.4(2) no
C14 C13 C131 128.1(2) no
C13 C131 H13A 109.5 no
C13 C131 H13B 109.5 no
H13A C131 H13B 109.5 no
C13 C131 H13C 109.5 no
H13A C131 H13C 109.5 no
H13B C131 H13C 109.5 no
C15 C14 C13 106.1(2) no
C15 C14 N13 125.7(2) no
C13 C14 N13 128.0(2) no
C151 S11 C12 91.17(11) no
N13 C12 C121 112.4(2) no
N13 C12 S11 104.04(15) no
C121 C12 S11 110.20(17) no
N13 C12 H12 110.0 no
C121 C12 H12 110.0 no
S11 C12 H12 110.0 no
C126 C121 C122 119.2(3) no
C126 C121 C12 120.9(2) no
C122 C121 C12 119.9(3) no
C121 C122 C123 120.0(3) no
C121 C122 H122 120.0 no
C123 C122 H122 120.0 no
C124 C123 C122 120.1(3) no
C124 C123 H123 119.9 no
C122 C123 H123 119.9 no
C123 C124 C125 120.3(3) no
C123 C124 H124 119.8 no
C125 C124 H124 119.8 no
C126 C125 C124 119.7(3) no
C126 C125 H125 120.1 no
C124 C125 H125 120.1 no
C125 C126 C121 120.6(3) no
C125 C126 H126 119.7 no
C121 C126 H126 119.7 no
C12 N13 C141 117.5(2) y
C12 N13 C14 119.13(19) y
C14 N13 C141 122.9(2) y
O14 C141 N13 124.4(2) no
O14 C141 C151 124.4(2) no
N13 C141 C151 111.2(2) no
C141 C151 S11 107.23(17) no
C141 C151 H15C 110.3 no
S11 C151 H15C 110.3 no
C141 C151 H15D 110.3 no
S11 C151 H15D 110.3 no
H15C C151 H15D 108.5 no
N11 C15 N15 123.6(2) no
N11 C15 C14 106.1(2) no
N15 C15 C14 130.3(2) no
C15 N15 H15A 109.7 no
C15 N15 H15B 118.1 no
H15A N15 H15B 104.9 no
C25 N21 N22 112.92(19) no
C25 N21 C211 127.6(2) no
N22 N21 C211 118.9(2) no
C216 C211 C212 121.5(2) no
C216 C211 N21 119.5(2) no
C212 C211 N21 119.0(2) no
C211 C212 C213 119.3(3) no
C211 C212 H212 120.4 no
C213 C212 H212 120.4 no
C214 C213 C212 119.4(3) no
C214 C213 H213 120.3 no
C212 C213 H213 120.3 no
C215 C214 C213 121.0(3) no
C215 C214 H214 119.5 no
C213 C214 H214 119.5 no
C214 C215 C216 120.2(3) no
C214 C215 H215 119.9 no
C216 C215 H215 119.9 no
C211 C216 C215 118.6(3) no
C211 C216 H216 120.7 no
C215 C216 H216 120.7 no
C23 N22 N21 104.13(19) no
N22 C23 C24 111.5(2) no
N22 C23 C231 120.9(2) no
C24 C23 C231 127.5(2) no
C23 C231 H23A 109.5 no
C23 C231 H23B 109.5 no
H23A C231 H23B 109.5 no
C23 C231 H23C 109.5 no
H23A C231 H23C 109.5 no
H23B C231 H23C 109.5 no
C25 C24 C23 105.8(2) no
C25 C24 N23 126.0(2) no
C23 C24 N23 127.8(2) no
C251 S21 C22 91.52(12) no
N23 C22 C221 111.0(2) no
N23 C22 S21 104.60(15) no
C221 C22 S21 110.85(17) no
N23 C22 H22 110.1 no
C221 C22 H22 110.1 no
S21 C22 H22 110.1 no
C222 C221 C226 119.6(2) no
C222 C221 C22 120.0(2) no
C226 C221 C22 120.4(2) no
C221 C222 C223 119.9(3) no
C221 C222 H222 120.1 no
C223 C222 H222 120.1 no
C224 C223 C222 119.8(3) no
C224 C223 H223 120.1 no
C222 C223 H223 120.1 no
C223 C224 C225 120.5(3) no
C223 C224 H224 119.8 no
C225 C224 H224 119.8 no
C226 C225 C224 119.6(3) no
C226 C225 H225 120.2 no
C224 C225 H225 120.2 no
C225 C226 C221 120.6(2) no
C225 C226 H226 119.7 no
C221 C226 H226 119.7 no
C22 N23 C241 117.5(2) y
C22 N23 C24 118.13(19) y
C24 N23 C241 124.1(2) y
O24 C241 N23 124.3(2) no
O24 C241 C251 124.2(2) no
N23 C241 C251 111.5(2) no
C241 C251 S21 107.60(17) no
C241 C251 H25C 110.2 no
S21 C251 H25C 110.2 no
C241 C251 H25D 110.2 no
S21 C251 H25D 110.2 no
H25C C251 H25D 108.5 no
N21 C25 N25 124.2(2) no
N21 C25 C24 105.6(2) no
N25 C25 C24 130.1(2) no
C25 N25 H25A 112.2 no
C25 N25 H25B 117.4 no
H25A N25 H25B 110.2 no

loop_
_geom_bond_atom_site_label_1
_geom_bond_atom_site_label_2
_geom_bond_site_symmetry_2
_geom_bond_distance
_geom_bond_publ_flag
N11 C15 . 1.353(3) no
N11 N12 . 1.388(3) no
N11 C111 . 1.425(3) no
C111 C116 . 1.378(3) no
C111 C112 . 1.393(3) no
C112 C113 . 1.381(4) no
C112 H112 . 0.95 no
C113 C114 . 1.386(4) no
C113 H113 . 0.95 no
C114 C115 . 1.386(4) no
C114 H114 . 0.95 no
C115 C116 . 1.387(4) no
C115 H115 . 0.95 no
C116 H116 . 0.95 no
N12 C13 . 1.333(3) no
C13 C14 . 1.401(3) no
C13 C131 . 1.494(4) no
C131 H13A . 0.98 no
C131 H13B . 0.98 no
C131 H13C . 0.98 no
C14 C15 . 1.383(3) no
C14 N13 . 1.421(3) no
S11 C12 . 1.830(2) y
S11 C151 . 1.796(3) y
C12 N13 . 1.465(3) no
C12 C121 . 1.509(3) no
C12 H12 . 1.00 no
C121 C126 . 1.387(4) no
C121 C122 . 1.390(4) no
C122 C123 . 1.393(5) no
C122 H122 . 0.95 no
C123 C124 . 1.365(6) no
C123 H123 . 0.95 no
C124 C125 . 1.391(5) no
C124 H124 . 0.95 no
C125 C126 . 1.377(4) no
C125 H125 . 0.95 no
C126 H126 . 0.95 no
N13 C141 . 1.364(3) no
C141 O14 . 1.221(3) no
C141 C151 . 1.510(4) no
C151 H15C . 0.99 no
C151 H15D . 0.99 no
C15 N15 . 1.379(3) no
N15 H15A . 0.88 no
N15 H15B . 0.88 no
N21 C25 . 1.346(3) no
N21 N22 . 1.383(3) no
N21 C211 . 1.428(3) no
C211 C216 . 1.378(4) no
C211 C212 . 1.384(4) no
C212 C213 . 1.390(4) no
C212 H212 . 0.95 no
C213 C214 . 1.377(5) no
C213 H213 . 0.95 no
C214 C215 . 1.373(5) no
C214 H214 . 0.95 no
C215 C216 . 1.393(4) no
C215 H215 . 0.95 no
C216 H216 . 0.95 no
N22 C23 . 1.327(3) no
C23 C24 . 1.407(4) no
C23 C231 . 1.486(3) no
C231 H23A . 0.98 no
C231 H23B . 0.98 no
C231 H23C . 0.98 no
C24 C25 . 1.392(3) no
C24 N23 . 1.411(3) no
S21 C22 . 1.828(2) y
S21 C251 . 1.795(3) y
C22 N23 . 1.473(3) no
C22 C221 . 1.514(3) no
C22 H22 . 1.00 no
C221 C222 . 1.385(3) no
C221 C226 . 1.389(4) no
C222 C223 . 1.397(4) no
C222 H222 . 0.95 no
C223 C224 . 1.380(5) no
C223 H223 . 0.95 no
C224 C225 . 1.384(4) no
C224 H224 . 0.95 no
C225 C226 . 1.382(4) no
C225 H225 . 0.95 no
C226 H226 . 0.95 no
N23 C241 . 1.358(3) no
C241 O24 . 1.221(3) no
C241 C251 . 1.512(4) no
C251 H25C . 0.99 no
C251 H25D . 0.99 no
C25 N25 . 1.375(3) no
N25 H25A . 0.88 no
N25 H25B . 0.88 no

loop_
_geom_hbond_atom_site_label_D
_geom_hbond_atom_site_label_H
_geom_hbond_atom_site_label_A
_geom_hbond_site_symmetry_A
_geom_hbond_distance_DH
_geom_hbond_distance_HA
_geom_hbond_distance_DA
_geom_hbond_angle_DHA
_geom_hbond_publ_flag
N15 H15A N22 . 0.88 2.20 3.077(3) 172 y
N25 H25A N12 1_455 0.88 2.20 3.064(3) 165 y

loop_
_geom_torsion_atom_site_label_1
_geom_torsion_atom_site_label_2
_geom_torsion_atom_site_label_3
_geom_torsion_atom_site_label_4
_geom_torsion
_geom_torsion_publ_flag
C15 N11 C111 C116 -127.2(3) no
N12 N11 C111 C116 62.2(3) no
C15 N11 C111 C112 54.6(4) no
C13 C14 N13 C12 121.7(3) y
N12 N11 C111 C112 -115.9(3) y
C116 C111 C112 C113 -0.3(4) no
N11 C111 C112 C113 177.8(2) no
C111 C112 C113 C114 -0.7(4) no
C112 C113 C114 C115 1.0(5) no
C113 C114 C115 C116 -0.1(4) no
C112 C111 C116 C115 1.1(4) no
N11 C111 C116 C115 -177.0(2) no
C114 C115 C116 C111 -0.9(4) no
C15 N11 N12 C13 0.2(3) no
C111 N11 N12 C13 172.3(2) no
N11 N12 C13 C14 -0.4(3) no
N11 N12 C13 C131 178.9(2) no
N12 C13 C14 C15 0.4(3) no
C131 C13 C14 C15 -178.8(2) no
N12 C13 C14 N13 -174.0(2) no
C131 C13 C14 N13 6.8(4) no
C151 S11 C12 N13 -26.86(18) no
C151 S11 C12 C121 -147.52(18) no
N13 C12 C121 C126 -49.9(3) no
S11 C12 C121 C126 65.6(3) no
N13 C12 C121 C122 131.5(3) y
S11 C12 C121 C122 -112.9(2) no
C126 C121 C122 C123 0.8(4) no
C12 C121 C122 C123 179.4(3) no
C121 C122 C123 C124 0.1(5) no
C122 C123 C124 C125 -1.1(5) no
C123 C124 C125 C126 1.2(5) no
C124 C125 C126 C121 -0.3(4) no
C122 C121 C126 C125 -0.7(4) no
C12 C121 C126 C125 -179.3(2) no
C15 C14 N13 C141 120.1(3) no
C13 C14 N13 C141 -66.6(3) no
C15 C14 N13 C12 -51.6(3) no
C121 C12 N13 C141 142.5(2) no
S11 C12 N13 C141 23.3(3) no
C121 C12 N13 C14 -45.3(3) no
S11 C12 N13 C14 -164.52(17) no
C14 N13 C141 O14 2.9(4) no
C12 N13 C141 O14 174.8(2) no
C14 N13 C141 C151 -176.9(2) no
C12 N13 C141 C151 -5.1(3) no
O14 C141 C151 S11 163.8(2) no
N13 C141 C151 S11 -16.4(3) no
C12 S11 C151 C141 25.16(19) no
N12 N11 C15 N15 178.5(2) no
C111 N11 C15 N15 7.4(4) no
N12 N11 C15 C14 0.0(3) no
C111 N11 C15 C14 -171.0(2) no
C13 C14 C15 N11 -0.2(3) no
N13 C14 C15 N11 174.3(2) no
C13 C14 C15 N15 -178.5(2) no
N13 C14 C15 N15 -4.0(4) no
C25 N21 C211 C216 121.4(3) no
N22 N21 C211 C216 -68.1(3) no
C25 N21 C211 C212 -61.0(4) no
C23 C24 N23 C22 -117.7(3) y
N22 N21 C211 C212 109.5(3) y
C216 C211 C212 C213 -0.9(4) no
N21 C211 C212 C213 -178.4(3) no
C211 C212 C213 C214 1.2(5) no
C212 C213 C214 C215 -0.6(5) no
C213 C214 C215 C216 -0.1(5) no
C212 C211 C216 C215 0.2(4) no
N21 C211 C216 C215 177.6(2) no
C214 C215 C216 C211 0.4(4) no
C25 N21 N22 C23 0.0(3) no
C211 N21 N22 C23 -171.8(2) no
N21 N22 C23 C24 -0.1(3) no
N21 N22 C23 C231 -179.5(2) no
N22 C23 C24 C25 0.2(3) no
C231 C23 C24 C25 179.5(2) no
N22 C23 C24 N23 173.1(2) no
C231 C23 C24 N23 -7.6(4) no
C251 S21 C22 N23 24.17(18) no
C251 S21 C22 C221 143.82(19) no
N23 C22 C221 C222 -119.1(3) y
S21 C22 C221 C222 125.1(2) no
N23 C22 C221 C226 59.9(3) no
S21 C22 C221 C226 -55.9(3) no
C226 C221 C222 C223 0.4(4) no
C22 C221 C222 C223 179.3(3) no
C221 C222 C223 C224 0.1(4) no
C222 C223 C224 C225 -0.5(4) no
C223 C224 C225 C226 0.6(4) no
C224 C225 C226 C221 -0.1(4) no
C222 C221 C226 C225 -0.3(4) no
C22 C221 C226 C225 -179.3(2) no
C25 C24 N23 C241 -120.6(3) no
C23 C24 N23 C241 67.9(3) no
C25 C24 N23 C22 53.7(3) no
C221 C22 N23 C241 -140.1(2) no
S21 C22 N23 C241 -20.5(3) no
C221 C22 N23 C24 45.2(3) no
S21 C22 N23 C24 164.80(17) no
C24 N23 C241 O24 -2.3(4) no
C22 N23 C241 O24 -176.6(2) no
C24 N23 C241 C251 178.1(2) no
C22 N23 C241 C251 3.7(3) no
O24 C241 C251 S21 -164.2(2) no
N23 C241 C251 S21 15.5(3) no
C22 S21 C251 C241 -23.0(2) no
N22 N21 C25 N25 -177.5(2) no
C211 N21 C25 N25 -6.5(4) no
N22 N21 C25 C24 0.1(3) no
C211 N21 C25 C24 171.1(2) no
C23 C24 C25 N21 -0.2(3) no
N23 C24 C25 N21 -173.2(2) no
C23 C24 C25 N25 177.2(2) no
N23 C24 C25 N25 4.2(4) no

loop_
_cod_related_entry_id
_cod_related_entry_database
_cod_related_entry_code
1 ChemSpider 21107590
